data_4329165
loop_
_publ_author_name
'Sellamuthu Anbu'
'Subban Kamalraj'
'Babu Varghese'
'Johnpaul Muthumary'
'Muthusamy Kandaswamy'

_publ_contact_author_address
;Department of Inorganic Chemistry
School of Chemical Sceinces
University of Madras
Guindy Campus
chennai - 600 025
India.
;
_publ_contact_author_email mkands@yahoo.com
_publ_contact_author_fax +91(44)22300488
_publ_contact_author_name 'Professor M. Kandaswamy'
_publ_contact_author_phone +91(44)22300488
_publ_section_title
;
 A Series of Oxyimine-Based Macrocyclic Dinuclear Zinc(II) Complexes
 Enhances Phosphate Ester Hydrolysis, DNA Binding, DNA Hydrolysis, and
 Lactate Dehydrogenase Inhibition and Induces Apoptosis
;
_journal_name_full 'Inorganic Chemistry'
_journal_page_first 5580
_journal_page_last 5592
_journal_paper_doi 10.1021/ic202451e
_journal_volume 51
_journal_year 2012
_chemical_formula_moiety 'C23 H24 Cl N4 O10 Zn2, Cl O4, 3(O)'
_chemical_formula_sum 'C23 H24 Cl2 N4 O17 Zn2'
_chemical_formula_weight 830.14
_chemical_name_systematic
;
 ?
;
_space_group_IT_number 29
_symmetry_cell_setting orthorhombic
_symmetry_space_group_name_Hall 'P 2c -2ac'
_symmetry_space_group_name_H-M 'P c a 21'
_atom_sites_solution_hydrogens geom
_atom_sites_solution_primary direct
_atom_sites_solution_secondary difmap
_audit_creation_method SHELXL-97
_cell_angle_alpha 90.00
_cell_angle_beta 90.00
_cell_angle_gamma 90.00
_cell_formula_units_Z 4
_cell_length_a 26.1009(14)
_cell_length_b 8.0055(4)
_cell_length_c 16.6468(8)
_cell_measurement_temperature 293(2)
_cell_volume 3478.4(3)
_computing_cell_refinement 'APEX2/SAINT (Bruker, 2004)'
_computing_data_collection 'APEX2 (Bruker, 2004)'
_computing_data_reduction 'SAINT/XPREP (Bruker, 2004)'
_computing_molecular_graphics 'ORTEP3 (Farrugia, 1997) and Mercury (Bruno et al., 2002)'
_computing_publication_material 'SHELXL-97 (Sheldrick, 1997)'
_computing_structure_refinement 'SHELXL-97 (Sheldrick, 1997)'
_computing_structure_solution 'SIR92 (Altornare et al., 1993)'
_diffrn_ambient_temperature 293(2)
_diffrn_measured_fraction_theta_full 0.989
_diffrn_measured_fraction_theta_max 0.989
_diffrn_measurement_device_type 'bruker axs kappa apex2 CCD Diffractometer'
_diffrn_measurement_method '\w and \f scan'
_diffrn_radiation_monochromator graphite
_diffrn_radiation_source 'fine-focus sealed tube'
_diffrn_radiation_type MoK\a
_diffrn_radiation_wavelength 0.71073
_diffrn_reflns_av_R_equivalents 0.0522
_diffrn_reflns_av_sigmaI/netI 0.0795
_diffrn_reflns_limit_h_max 37
_diffrn_reflns_limit_h_min -29
_diffrn_reflns_limit_k_max 11
_diffrn_reflns_limit_k_min -8
_diffrn_reflns_limit_l_max 24
_diffrn_reflns_limit_l_min -17
_diffrn_reflns_number 15907
_diffrn_reflns_theta_full 31.00
_diffrn_reflns_theta_max 31.00
_diffrn_reflns_theta_min 1.56
_exptl_absorpt_coefficient_mu 1.608
_exptl_absorpt_correction_T_max 0.725
_exptl_absorpt_correction_T_min 0.687
_exptl_absorpt_correction_type multi-scan
_exptl_absorpt_process_details 'SADABS (Bruker 1999)'
_exptl_crystal_colour yellow
_exptl_crystal_density_diffrn 1.585
_exptl_crystal_description 'block shape'
_exptl_crystal_F_000 1680.0
_exptl_crystal_size_max 0.30
_exptl_crystal_size_mid 0.20
_exptl_crystal_size_min 0.20
_refine_diff_density_max 0.799
_refine_diff_density_min -0.763
_refine_diff_density_rms 0.222
_refine_ls_abs_structure_details 'Flack H D (1983), Acta Cryst. A39, 876-881'
_refine_ls_abs_structure_Flack 0.28(3)
_refine_ls_extinction_method none
_refine_ls_goodness_of_fit_ref 1.076
_refine_ls_hydrogen_treatment mixed
_refine_ls_matrix_type full
_refine_ls_number_parameters 434
_refine_ls_number_reflns 5916
_refine_ls_number_restraints 1
_refine_ls_restrained_S_all 1.076
_refine_ls_R_factor_all 0.1139
_refine_ls_R_factor_gt 0.0739
_refine_ls_shift/su_max 0.099
_refine_ls_shift/su_mean 0.011
_refine_ls_structure_factor_coef Fsqd
_refine_ls_weighting_details 'calc w=1/[\s^2^(Fo^2^)+(0.1169P)^2^+4.7979P] where P=(Fo^2^+2Fc^2^)/3'
_refine_ls_weighting_scheme calc
_refine_ls_wR_factor_gt 0.1909
_refine_ls_wR_factor_ref 0.2143
_reflns_number_gt 4102
_reflns_number_total 5733
_reflns_threshold_expression >2\s(I)
_cod_data_source_file ic202451e_si_004.cif
_cod_data_source_block Complex-3
_cod_database_code 4329165

loop_
_symmetry_equiv_pos_as_xyz
'x, y, z'
'-x, -y, z+1/2'
'x+1/2, -y, z'
'-x+1/2, y, z+1/2'

loop_
_atom_site_label
_atom_site_type_symbol
_atom_site_fract_x
_atom_site_fract_y
_atom_site_fract_z
_atom_site_U_iso_or_equiv
_atom_site_adp_type
_atom_site_occupancy
_atom_site_symmetry_multiplicity
_atom_site_calc_flag
_atom_site_refinement_flags
Zn1 Zn 0.42918(4) 0.18689(17) 0.64064(7) 0.0506(4) Uani 1 1 d .
Zn2 Zn 0.52208(4) 0.30081(15) 0.53068(7) 0.0465(3) Uani 1 1 d .
Cl1 Cl 0.51613(11) 0.2553(3) 1.10573(19) 0.0509(7) Uani 1 1 d .
Cl2 Cl 0.69426(14) 0.0380(7) 0.4810(3) 0.0960(13) Uani 1 1 d .
O1 O 0.4457(2) 0.2338(8) 0.5241(5) 0.0459(17) Uani 1 1 d .
O2 O 0.5041(2) 0.2562(9) 0.6483(4) 0.0421(15) Uani 1 1 d .
N1 N 0.5842(3) 0.4362(13) 0.5650(6) 0.056(2) Uani 1 1 d .
C8 C 0.5329(4) 0.2738(14) 0.7116(6) 0.041(2) Uani 1 1 d .
C20 C 0.4752(4) 0.1001(15) 0.8010(7) 0.056(3) Uani 1 1 d .
H20 H 0.4722 0.0523 0.8517 0.067 Uiso 1 1 calc R
C1 C 0.4193(4) 0.2009(12) 0.4581(7) 0.042(3) Uani 1 1 d .
C9 C 0.5206(4) 0.2061(13) 0.7868(7) 0.044(3) Uani 1 1 d .
N2 N 0.5209(4) 0.3665(11) 0.4141(6) 0.054(2) Uani 1 1 d .
C21 C 0.6008(4) 0.4446(13) 0.6391(8) 0.048(2) Uani 1 1 d .
H21 H 0.6300 0.5086 0.6477 0.058 Uiso 1 1 calc R
N3 N 0.3589(3) 0.1071(12) 0.6070(6) 0.057(2) Uani 1 1 d .
O1W O 0.4009(3) 0.4167(12) 0.6855(6) 0.077(3) Uani 1 1 d .
C18 C 0.3413(4) 0.0911(15) 0.5321(7) 0.056(3) Uani 1 1 d .
H18 H 0.3079 0.0537 0.5250 0.067 Uiso 1 1 calc R
C6 C 0.3702(4) 0.1273(14) 0.4639(8) 0.052(3) Uani 1 1 d .
C15 C 0.4861(4) 0.3264(14) 0.3657(7) 0.052(3) Uani 1 1 d .
H15 H 0.4917 0.3582 0.3127 0.062 Uiso 1 1 calc R
O2A O 0.5341(4) 0.3170(13) 1.1820(6) 0.080(3) Uani 1 1 d .
C11 C 0.5945(5) 0.3212(15) 0.8512(7) 0.056(3) Uani 1 1 d .
C2 C 0.4381(4) 0.2375(13) 0.3801(7) 0.048(3) Uani 1 1 d .
C13 C 0.5793(4) 0.3678(14) 0.7069(7) 0.046(3) Uani 1 1 d .
C3 C 0.4106(5) 0.1866(14) 0.3133(8) 0.060(3) Uani 1 1 d .
H3 H 0.4253 0.2038 0.2631 0.071 Uiso 1 1 calc R
C16 C 0.5659(5) 0.4568(17) 0.3810(8) 0.064(3) Uani 1 1 d .
H16A H 0.5565 0.5063 0.3299 0.077 Uiso 1 1 calc R
H16B H 0.5932 0.3773 0.3712 0.077 Uiso 1 1 calc R
O2W O 0.5538(3) 0.0657(10) 0.5063(5) 0.063(2) Uani 1 1 d .
C12 C 0.6077(4) 0.3896(14) 0.7750(7) 0.049(3) Uani 1 1 d .
H12 H 0.6374 0.4531 0.7714 0.059 Uiso 1 1 calc R
O1A O 0.5478(4) 0.1176(11) 1.0807(5) 0.075(3) Uani 1 1 d .
O4A O 0.5200(3) 0.3884(10) 1.0499(5) 0.067(2) Uani 1 1 d .
N4 N 0.4407(4) 0.0683(13) 0.7523(6) 0.057(3) Uani 1 1 d .
O3A O 0.4639(3) 0.1988(11) 1.1126(6) 0.079(3) Uani 1 1 d .
C10 C 0.5507(5) 0.2306(15) 0.8523(7) 0.054(3) Uani 1 1 d .
H10 H 0.5407 0.1825 0.9006 0.064 Uiso 1 1 calc R
O3 O 0.3160(4) 0.0839(19) 0.6642(7) 0.112(4) Uani 1 1 d .
C5 C 0.3450(5) 0.0837(17) 0.3902(8) 0.063(3) Uani 1 1 d .
H5 H 0.3134 0.0307 0.3938 0.076 Uiso 1 1 calc R
C25 C 0.6173(5) 0.5327(19) 0.5052(9) 0.081(4) Uani 1 1 d .
H25A H 0.6326 0.6283 0.5316 0.097 Uiso 1 1 calc R
H25B H 0.6447 0.4614 0.4858 0.097 Uiso 1 1 calc R
C4 C 0.3640(5) 0.1142(14) 0.3155(9) 0.064(3) Uani 1 1 d .
C14 C 0.6280(5) 0.3503(18) 0.9265(9) 0.072(4) Uani 1 1 d .
H14A H 0.6572 0.4169 0.9123 0.108 Uiso 1 1 calc R
H14B H 0.6394 0.2447 0.9472 0.108 Uiso 1 1 calc R
H14C H 0.6083 0.4073 0.9667 0.108 Uiso 1 1 calc R
C7 C 0.3358(7) 0.057(2) 0.2440(8) 0.085(5) Uani 1 1 d .
H7A H 0.3543 0.0891 0.1965 0.128 Uiso 1 1 calc R
H7B H 0.3025 0.1076 0.2433 0.128 Uiso 1 1 calc R
H7C H 0.3324 -0.0621 0.2455 0.128 Uiso 1 1 calc R
C17 C 0.5852(5) 0.5907(17) 0.4356(8) 0.068(4) Uani 1 1 d .
H17A H 0.6053 0.6686 0.4041 0.081 Uiso 1 1 calc R
H17B H 0.5559 0.6513 0.4567 0.081 Uiso 1 1 calc R
O4W O 0.3017(6) 0.515(2) 0.7031(15) 0.182(9) Uani 1 1 d .
O4 O 0.4056(5) -0.0435(16) 0.7914(6) 0.108(4) Uani 1 1 d .
C26 C 0.3678(7) -0.106(2) 0.7418(11) 0.094(5) Uani 1 1 d .
H26A H 0.3513 -0.2037 0.7647 0.112 Uiso 1 1 calc R
H26B H 0.3808 -0.1327 0.6887 0.112 Uiso 1 1 calc R
C28 C 0.3326(6) 0.045(3) 0.7409(9) 0.095(6) Uani 1 1 d .
H28A H 0.3032 0.0230 0.7747 0.114 Uiso 1 1 calc R
H28B H 0.3507 0.1402 0.7631 0.114 Uiso 1 1 calc R
O5W O 0.2677(9) 0.535(4) 0.588(2) 0.32(2) Uani 1 1 d .
O3W O 0.2645(11) 0.493(5) 0.796(4) 0.45(4) Uani 1 1 d .
O5A O 0.7303(8) 0.121(3) 0.440(2) 0.294(19) Uani 1 1 d .
O6A O 0.7123(12) 0.063(8) 0.5437(16) 0.41(3) Uani 1 1 d .
O7A O 0.6506(7) 0.096(5) 0.460(2) 0.37(2) Uani 1 1 d .
O8A O 0.7075(16) -0.098(3) 0.455(3) 0.37(3) Uani 1 1 d .

loop_
_atom_site_aniso_label
_atom_site_aniso_U_11
_atom_site_aniso_U_22
_atom_site_aniso_U_33
_atom_site_aniso_U_23
_atom_site_aniso_U_13
_atom_site_aniso_U_12
Zn1 0.0429(6) 0.0673(9) 0.0416(7) -0.0009(7) 0.0051(6) -0.0129(6)
Zn2 0.0433(6) 0.0535(7) 0.0427(7) 0.0040(7) 0.0072(5) -0.0080(6)
Cl1 0.0627(16) 0.0437(14) 0.0463(16) -0.0028(12) 0.0040(13) -0.0017(12)
Cl2 0.057(2) 0.137(4) 0.095(3) 0.000(3) -0.008(2) 0.018(2)
O1 0.037(3) 0.037(4) 0.064(5) 0.009(4) 0.005(4) -0.004(3)
O2 0.044(3) 0.048(4) 0.034(4) -0.002(3) 0.003(3) -0.001(3)
N1 0.044(5) 0.074(7) 0.048(6) 0.011(5) 0.008(4) -0.011(5)
C8 0.048(6) 0.042(6) 0.034(6) -0.001(5) 0.001(5) -0.003(5)
C20 0.070(7) 0.053(7) 0.045(8) -0.003(6) 0.001(6) -0.015(6)
C1 0.048(6) 0.030(6) 0.050(7) -0.002(5) -0.006(5) -0.002(5)
C9 0.045(6) 0.035(6) 0.052(6) 0.010(5) 0.009(5) 0.000(5)
N2 0.072(6) 0.043(5) 0.046(6) 0.001(5) 0.018(5) 0.000(5)
C21 0.048(5) 0.054(6) 0.043(6) 0.010(6) 0.001(6) -0.020(5)
N3 0.041(5) 0.065(6) 0.064(7) 0.012(5) 0.001(4) -0.020(4)
O1W 0.059(5) 0.075(6) 0.096(7) -0.025(5) 0.031(5) -0.016(5)
C18 0.047(6) 0.081(8) 0.040(6) -0.003(6) -0.007(6) -0.025(6)
C6 0.051(6) 0.049(6) 0.055(7) -0.011(6) -0.007(6) -0.008(5)
C15 0.057(7) 0.067(7) 0.031(6) 0.000(5) 0.016(5) 0.003(6)
O2A 0.098(7) 0.095(7) 0.047(5) -0.020(5) -0.002(5) -0.001(6)
C11 0.060(7) 0.058(7) 0.051(7) -0.024(6) -0.004(5) 0.015(6)
C2 0.059(7) 0.033(5) 0.051(7) 0.011(5) -0.001(5) 0.008(5)
C13 0.037(6) 0.043(6) 0.058(7) -0.012(5) 0.003(5) -0.001(5)
C3 0.078(8) 0.056(8) 0.045(7) -0.014(6) -0.010(6) 0.004(6)
C16 0.059(7) 0.086(9) 0.046(7) 0.004(7) 0.018(6) -0.021(7)
O2W 0.065(5) 0.061(5) 0.062(5) 0.002(4) 0.026(4) 0.008(4)
C12 0.042(6) 0.051(7) 0.055(7) -0.004(6) -0.009(5) -0.003(5)
O1A 0.096(7) 0.059(5) 0.071(6) -0.022(5) 0.019(5) 0.026(5)
O4A 0.100(6) 0.052(5) 0.049(5) 0.016(4) 0.002(4) 0.002(4)
N4 0.069(6) 0.068(7) 0.034(5) -0.004(5) 0.017(5) -0.028(5)
O3A 0.064(5) 0.081(6) 0.091(7) 0.004(6) 0.007(5) -0.006(4)
C10 0.063(7) 0.054(7) 0.045(7) 0.011(6) 0.001(6) 0.009(6)
O3 0.071(6) 0.190(13) 0.076(8) -0.007(8) 0.016(5) -0.041(7)
C5 0.061(7) 0.080(9) 0.049(8) -0.015(6) -0.003(6) -0.022(7)
C25 0.070(8) 0.082(9) 0.091(11) 0.021(8) 0.002(7) -0.026(7)
C4 0.082(8) 0.035(7) 0.076(9) -0.023(7) -0.016(8) -0.001(6)
C14 0.068(8) 0.079(9) 0.069(9) -0.002(8) 0.000(7) -0.011(7)
C7 0.106(12) 0.104(12) 0.045(8) 0.001(8) -0.023(8) 0.014(9)
C17 0.074(8) 0.071(9) 0.058(9) 0.017(7) 0.013(7) -0.022(7)
O4W 0.091(10) 0.155(14) 0.30(3) -0.037(15) -0.056(13) 0.033(10)
O4 0.132(9) 0.138(10) 0.056(6) 0.000(6) 0.022(6) -0.087(8)
C26 0.108(13) 0.084(11) 0.089(12) 0.035(10) 0.005(10) -0.020(10)
C28 0.067(9) 0.169(18) 0.049(9) 0.039(10) 0.009(7) 0.000(10)
O5W 0.168(19) 0.36(4) 0.44(5) 0.18(4) 0.05(2) 0.12(2)
O3W 0.16(3) 0.38(5) 0.80(11) -0.09(6) 0.12(4) -0.03(3)
O5A 0.154(17) 0.21(2) 0.52(6) 0.05(3) 0.18(3) 0.026(16)
O6A 0.24(3) 0.87(11) 0.12(2) -0.03(4) -0.08(2) -0.09(4)
O7A 0.093(12) 0.63(6) 0.39(4) 0.17(4) 0.060(18) 0.18(2)
O8A 0.40(5) 0.124(16) 0.59(8) -0.05(3) -0.05(5) -0.01(2)

loop_
_atom_type_symbol
_atom_type_description
_atom_type_scat_dispersion_real
_atom_type_scat_dispersion_imag
_atom_type_scat_source
C C 0.0033 0.0016 'International Tables Vol C Tables 4.2.6.8 and 6.1.1.4'
H H 0.0000 0.0000 'International Tables Vol C Tables 4.2.6.8 and 6.1.1.4'
N N 0.0061 0.0033 'International Tables Vol C Tables 4.2.6.8 and 6.1.1.4'
O O 0.0106 0.0060 'International Tables Vol C Tables 4.2.6.8 and 6.1.1.4'
Cl Cl 0.1484 0.1585 'International Tables Vol C Tables 4.2.6.8 and 6.1.1.4'
Zn Zn 0.2839 1.4301 'International Tables Vol C Tables 4.2.6.8 and 6.1.1.4'

loop_
_geom_angle_atom_site_label_1
_geom_angle_atom_site_label_2
_geom_angle_atom_site_label_3
_geom_angle
O1 Zn1 N3 89.2(3)
O1 Zn1 O2 78.8(3)
N3 Zn1 O2 167.1(4)
O1 Zn1 N4 154.0(3)
N3 Zn1 N4 103.4(4)
O2 Zn1 N4 86.0(3)
O1 Zn1 O1W 104.6(3)
N3 Zn1 O1W 93.2(4)
O2 Zn1 O1W 94.4(3)
N4 Zn1 O1W 97.5(4)
N2 Zn2 N1 98.3(4)
N2 Zn2 O2 165.1(3)
N1 Zn2 O2 90.4(3)
N2 Zn2 O1 90.1(4)
N1 Zn2 O1 157.3(3)
O2 Zn2 O1 77.6(3)
N2 Zn2 O2W 93.1(4)
N1 Zn2 O2W 102.6(4)
O2 Zn2 O2W 96.8(3)
O1 Zn2 O2W 97.9(3)
O4A Cl1 O1A 110.2(5)
O4A Cl1 O3A 110.8(6)
O1A Cl1 O3A 109.0(6)
O4A Cl1 O2A 107.3(6)
O1A Cl1 O2A 109.3(6)
O3A Cl1 O2A 110.2(6)
O6A Cl2 O8A 111(3)
O6A Cl2 O5A 95(2)
O8A Cl2 O5A 94(2)
O6A Cl2 O7A 123(3)
O8A Cl2 O7A 119(3)
O5A Cl2 O7A 108(2)
C1 O1 Zn1 130.5(6)
C1 O1 Zn2 126.7(7)
Zn1 O1 Zn2 101.7(3)
C8 O2 Zn1 129.4(7)
C8 O2 Zn2 128.6(6)
Zn1 O2 Zn2 102.0(3)
C21 N1 C25 113.6(10)
C21 N1 Zn2 123.8(7)
C25 N1 Zn2 122.5(8)
O2 C8 C9 123.2(10)
O2 C8 C13 120.2(10)
C9 C8 C13 116.6(10)
N4 C20 C9 126.6(11)
O1 C1 C6 119.9(11)
O1 C1 C2 122.6(9)
C6 C1 C2 117.5(10)
C10 C9 C8 121.8(10)
C10 C9 C20 114.8(10)
C8 C9 C20 123.4(11)
C15 N2 C16 117.3(11)
C15 N2 Zn2 124.2(8)
C16 N2 Zn2 118.2(8)
N1 C21 C13 127.1(9)
C18 N3 O3 109.1(9)
C18 N3 Zn1 127.0(7)
O3 N3 Zn1 123.2(8)
N3 C18 C6 123.7(9)
C18 C6 C1 129.3(11)
C18 C6 C5 113.5(10)
C1 C6 C5 117.2(12)
N2 C15 C2 129.8(11)
C10 C11 C12 115.0(10)
C10 C11 C14 123.2(12)
C12 C11 C14 121.8(11)
C3 C2 C1 119.6(11)
C3 C2 C15 117.1(11)
C1 C2 C15 123.2(10)
C12 C13 C21 113.3(10)
C12 C13 C8 118.8(11)
C21 C13 C8 127.9(11)
C4 C3 C2 125.0(13)
N2 C16 C17 113.0(10)
C13 C12 C11 124.0(11)
C20 N4 O4 107.1(10)
C20 N4 Zn1 126.1(8)
O4 N4 Zn1 126.0(8)
C11 C10 C9 123.7(11)
C28 O3 N3 112.6(10)
C4 C5 C6 124.9(11)
C17 C25 N1 110.1(10)
C5 C4 C3 115.5(12)
C5 C4 C7 120.2(13)
C3 C4 C7 124.2(15)
C25 C17 C16 115.8(12)
C26 O4 N4 114.2(11)
O4 C26 C28 98.5(15)
O3 C28 C26 112.2(15)

loop_
_geom_bond_atom_site_label_1
_geom_bond_atom_site_label_2
_geom_bond_distance
Zn1 O1 2.023(8)
Zn1 N3 2.021(9)
Zn1 O2 2.038(7)
Zn1 N4 2.109(10)
Zn1 O1W 2.119(9)
Zn2 N2 2.012(11)
Zn2 N1 2.032(9)
Zn2 O2 2.045(7)
Zn2 O1 2.068(6)
Zn2 O2W 2.095(8)
Cl1 O4A 1.417(8)
Cl1 O1A 1.440(8)
Cl1 O3A 1.442(9)
Cl1 O2A 1.441(10)
Cl2 O6A 1.16(2)
Cl2 O8A 1.22(3)
Cl2 O5A 1.33(2)
Cl2 O7A 1.278(17)
O1 C1 1.323(13)
O2 C8 1.301(13)
N1 C21 1.308(15)
N1 C25 1.528(15)
C8 C9 1.402(15)
C8 C13 1.427(15)
C20 N4 1.238(14)
C20 C9 1.476(15)
C1 C6 1.415(15)
C1 C2 1.418(16)
C9 C10 1.358(16)
N2 C15 1.256(15)
N2 C16 1.483(14)
C21 C13 1.402(16)
N3 C18 1.335(15)
N3 O3 1.482(13)
C18 C6 1.393(17)
C6 C5 1.435(16)
C15 C2 1.461(16)
C11 C10 1.354(17)
C11 C12 1.424(17)
C11 C14 1.547(18)
C2 C3 1.386(16)
C13 C12 1.365(16)
C3 C4 1.347(17)
C16 C17 1.492(18)
N4 O4 1.438(12)
O3 C28 1.384(17)
C5 C4 1.361(19)
C25 C17 1.503(19)
C4 C7 1.470(18)
O4 C26 1.381(19)
C26 C28 1.52(2)
